data_7202518
loop_
_publ_author_name
'O'Keefe, Brendan J.'
'Steel, Peter J.'

_publ_section_title
;
 Rings, chains and helicates: dependence of metallosupramolecular
 topology on positional substitution within silver(i) complexes of six
 isomeric bis(2-pyridyloxy)naphthalenes
;
_journal_issue 3
_journal_name_full CrystEngComm
_journal_page_first 222
_journal_paper_doi 10.1039/b613689c
_journal_volume 9
_journal_year 2007
_chemical_formula_moiety 'C40 H28 Ag2 N6 O10, C H4 O'
_chemical_formula_sum 'C41 H32 Ag2 N6 O11'
_chemical_formula_weight 1000.47
_chemical_name_common 'Complex 5'
_chemical_name_systematic
;
?
;
_space_group_IT_number 14
_symmetry_cell_setting monoclinic
_symmetry_space_group_name_Hall '-P 2ybc'
_symmetry_space_group_name_H-M 'P 1 21/c 1'
_atom_sites_solution_hydrogens geom
_atom_sites_solution_primary direct
_atom_sites_solution_secondary difmap
_audit_creation_method SHELXL-97
_cell_angle_alpha 90.00
_cell_angle_beta 90.410(3)
_cell_angle_gamma 90.00
_cell_formula_units_Z 4
_cell_length_a 10.902(2)
_cell_length_b 20.356(5)
_cell_length_c 17.467(4)
_cell_measurement_reflns_used 8192
_cell_measurement_temperature 168(2)
_cell_measurement_theta_max 26.38
_cell_measurement_theta_min 2.12
_cell_volume 3876.2(15)
_computing_cell_refinement 'SAINT (Siemens, 1995)'
_computing_data_collection 'SMART (Siemens, 1995)'
_computing_data_reduction 'SAINT (Siemens, 1995)'
_computing_molecular_graphics 'SHELXL-97 (Sheldrick, 1997)'
_computing_publication_material 'SHELXL-97 (Sheldrick, 1997)'
_computing_structure_refinement 'SHELXL-97 (Sheldrick, 1997)'
_computing_structure_solution 'SHELXS-97 (Sheldrick, 1990)'
_diffrn_ambient_temperature 168(2)
_diffrn_measured_fraction_theta_full 0.992
_diffrn_measured_fraction_theta_max 0.992
_diffrn_measurement_device_type 'Siemens SMART CCD'
_diffrn_measurement_method 'Exposures over 0.5\% \f or \w rotation'
_diffrn_radiation_monochromator graphite
_diffrn_radiation_source 'fine-focus sealed tube'
_diffrn_radiation_type MoK\a
_diffrn_radiation_wavelength 0.71073
_diffrn_reflns_av_R_equivalents 0.0438
_diffrn_reflns_av_sigmaI/netI 0.0294
_diffrn_reflns_limit_h_max 7
_diffrn_reflns_limit_h_min -13
_diffrn_reflns_limit_k_max 25
_diffrn_reflns_limit_k_min -25
_diffrn_reflns_limit_l_max 21
_diffrn_reflns_limit_l_min -21
_diffrn_reflns_number 49057
_diffrn_reflns_theta_full 26.38
_diffrn_reflns_theta_max 26.38
_diffrn_reflns_theta_min 2.12
_exptl_absorpt_coefficient_mu 1.082
_exptl_absorpt_correction_T_max 0.7736
_exptl_absorpt_correction_T_min 0.5397
_exptl_absorpt_correction_type multi-scan
_exptl_absorpt_process_details SADABS
_exptl_crystal_colour colourless
_exptl_crystal_density_diffrn 1.714
_exptl_crystal_density_method 'not measured'
_exptl_crystal_description block
_exptl_crystal_F_000 2008
_exptl_crystal_size_max 0.65
_exptl_crystal_size_mid 0.55
_exptl_crystal_size_min 0.25
_refine_diff_density_max 0.871
_refine_diff_density_min -1.590
_refine_diff_density_rms 0.093
_refine_ls_extinction_method none
_refine_ls_goodness_of_fit_ref 1.049
_refine_ls_hydrogen_treatment constr
_refine_ls_matrix_type full
_refine_ls_number_parameters 562
_refine_ls_number_reflns 7873
_refine_ls_number_restraints 0
_refine_ls_restrained_S_all 1.049
_refine_ls_R_factor_all 0.0866
_refine_ls_R_factor_gt 0.0627
_refine_ls_shift/su_max 0.018
_refine_ls_shift/su_mean 0.001
_refine_ls_structure_factor_coef Fsqd
_refine_ls_weighting_details 'calc w=1/[\s^2^(Fo^2^)+(0.0300P)^2^+19.7145P] where P=(Fo^2^+2Fc^2^)/3'
_refine_ls_weighting_scheme calc
_refine_ls_wR_factor_gt 0.1227
_refine_ls_wR_factor_ref 0.1347
_reflns_number_gt 5954
_reflns_number_total 7873
_reflns_threshold_expression >2sigma(I)
_cod_data_source_file b613689c.txt
_cod_data_source_block 3bo50
_cod_original_cell_volume 3876.0(15)
_cod_original_sg_symbol_H-M 'P 21/c'
_cod_database_code 7202518

loop_
_symmetry_equiv_pos_as_xyz
'x, y, z'
'-x, y+1/2, -z+1/2'
'-x, -y, -z'
'x, -y-1/2, z-1/2'

loop_
_atom_site_label
_atom_site_type_symbol
_atom_site_fract_x
_atom_site_fract_y
_atom_site_fract_z
_atom_site_U_iso_or_equiv
_atom_site_adp_type
_atom_site_occupancy
_atom_site_symmetry_multiplicity
_atom_site_calc_flag
_atom_site_refinement_flags
_atom_site_disorder_assembly
_atom_site_disorder_group
Ag1 Ag -0.40598(4) 0.31507(2) 0.58069(3) 0.05412(15) Uani 1 1 d . . .
Ag2 Ag -1.12828(5) 0.21430(3) 1.12658(3) 0.06177(17) Uani 1 1 d . . .
C1 C -0.5991(6) 0.2140(3) 0.7948(4) 0.0544(15) Uani 1 1 d . . .
H1 H -0.5152 0.2257 0.8009 0.065 Uiso 1 1 calc R . .
C2 C -0.6487(7) 0.2083(3) 0.7246(4) 0.0627(18) Uani 1 1 d . . .
C3 C -0.7724(7) 0.1919(4) 0.7121(4) 0.075(2) Uani 1 1 d . . .
H3 H -0.8048 0.1895 0.6616 0.090 Uiso 1 1 calc R . .
C4 C -0.8455(7) 0.1794(4) 0.7737(4) 0.071(2) Uani 1 1 d . . .
H4 H -0.9287 0.1672 0.7659 0.085 Uiso 1 1 calc R . .
C4A C -0.7985(5) 0.1846(3) 0.8483(3) 0.0490(14) Uani 1 1 d . . .
C5 C -0.8748(6) 0.1741(3) 0.9141(4) 0.0546(16) Uani 1 1 d . . .
H5 H -0.9586 0.1624 0.9079 0.066 Uiso 1 1 calc R . .
C6 C -0.8257(6) 0.1812(3) 0.9845(3) 0.0497(14) Uani 1 1 d . . .
C7 C -0.7032(6) 0.1990(3) 0.9965(4) 0.0532(15) Uani 1 1 d . . .
H7 H -0.6719 0.2037 1.0471 0.064 Uiso 1 1 calc R . .
C8 C -0.6285(6) 0.2098(3) 0.9350(4) 0.0527(15) Uani 1 1 d . . .
H8 H -0.5455 0.2225 0.9429 0.063 Uiso 1 1 calc R . .
C8A C -0.6744(5) 0.2023(3) 0.8607(3) 0.0462(13) Uani 1 1 d . . .
O2 O -0.5770(5) 0.2268(2) 0.6610(3) 0.0716(14) Uani 1 1 d . A .
N21 N -0.4396(4) 0.2064(3) 0.5695(3) 0.0504(12) Uani 1 1 d . A .
C22 C -0.5145(6) 0.1795(3) 0.6215(3) 0.0539(15) Uani 1 1 d . . .
C23 C -0.5287(6) 0.1125(3) 0.6322(4) 0.0627(17) Uani 1 1 d . A .
H23 H -0.5811 0.0957 0.6708 0.075 Uiso 1 1 calc R . .
C24 C -0.4637(6) 0.0710(3) 0.5848(4) 0.0634(18) Uani 1 1 d . . .
H24 H -0.4697 0.0248 0.5908 0.076 Uiso 1 1 calc R A .
C25 C -0.3898(6) 0.0973(4) 0.5285(4) 0.0618(17) Uani 1 1 d . A .
H25 H -0.3466 0.0694 0.4944 0.074 Uiso 1 1 calc R . .
C26 C -0.3801(6) 0.1648(3) 0.5230(3) 0.0528(15) Uani 1 1 d . . .
H26 H -0.3289 0.1827 0.4845 0.063 Uiso 1 1 calc R A .
O6 O -0.9002(4) 0.17601(19) 1.0502(3) 0.0641(13) Uani 1 1 d . . .
N61 N -1.0375(6) 0.1170(3) 1.1151(3) 0.0670(17) Uani 1 1 d . . .
C62 C -0.9366(8) 0.1150(3) 1.0724(4) 0.072(2) Uani 1 1 d . . .
C63 C -0.8724(11) 0.0583(4) 1.0570(5) 0.123(5) Uani 1 1 d . . .
H63 H -0.8010 0.0593 1.0261 0.148 Uiso 1 1 calc R . .
C64 C -0.9144(14) 0.0000(4) 1.0875(6) 0.170(7) Uani 1 1 d . . .
H64 H -0.8714 -0.0399 1.0790 0.204 Uiso 1 1 calc R . .
C65 C -1.0203(13) 0.0008(4) 1.1307(5) 0.149(6) Uani 1 1 d . . .
H65 H -1.0525 -0.0389 1.1510 0.179 Uiso 1 1 calc R . .
C66 C -1.0775(10) 0.0586(4) 1.1438(4) 0.105(4) Uani 1 1 d . . .
H66 H -1.1491 0.0585 1.1745 0.126 Uiso 1 1 calc R . .
C1' C -0.8524(14) 0.3530(5) 0.9632(6) 0.126(5) Uani 1 1 d . . .
H1' H -0.8141 0.3565 1.0121 0.152 Uiso 1 1 calc R . .
C2' C -0.9659(13) 0.3360(5) 0.9580(6) 0.114(5) Uani 1 1 d . . .
C3' C -1.0263(9) 0.3263(5) 0.8871(5) 0.102(3) Uani 1 1 d . . .
H3' H -1.1094 0.3122 0.8861 0.122 Uiso 1 1 calc R . .
C4' C -0.9668(7) 0.3369(5) 0.8205(4) 0.086(3) Uani 1 1 d . . .
H4' H -1.0075 0.3313 0.7727 0.103 Uiso 1 1 calc R . .
C4A' C -0.8452(6) 0.3561(4) 0.8239(5) 0.069(2) Uani 1 1 d . . .
C5' C -0.7749(8) 0.3635(4) 0.7521(5) 0.094(3) Uani 1 1 d . . .
H5' H -0.8124 0.3579 0.7032 0.113 Uiso 1 1 calc R . .
C6' C -0.6550(9) 0.3784(4) 0.7596(7) 0.115(4) Uani 1 1 d . . .
C7' C -0.6030(10) 0.3889(5) 0.8328(10) 0.156(7) Uani 1 1 d . . .
H7' H -0.5185 0.4001 0.8358 0.187 Uiso 1 1 calc R . .
C8' C -0.6653(11) 0.3839(5) 0.8977(10) 0.160(7) Uani 1 1 d . . .
H8' H -0.6275 0.3920 0.9459 0.192 Uiso 1 1 calc R . .
C8A' C -0.7803(9) 0.3674(4) 0.8922(5) 0.081(3) Uani 1 1 d . . .
O2' O -1.0336(9) 0.3149(3) 1.0219(3) 0.149(4) Uani 1 1 d . . .
N21' N -1.1206(4) 0.3239(3) 1.1353(3) 0.0564(14) Uani 1 1 d . . .
C22' C -1.0714(7) 0.3564(4) 1.0764(4) 0.072(2) Uani 1 1 d . . .
C23' C -1.0641(8) 0.4231(4) 1.0718(5) 0.085(3) Uani 1 1 d . . .
H23' H -1.0308 0.4441 1.0281 0.101 Uiso 1 1 calc R . .
C24' C -1.1071(7) 0.4590(5) 1.1331(6) 0.094(3) Uani 1 1 d . . .
H24' H -1.1023 0.5056 1.1328 0.113 Uiso 1 1 calc R . .
C25' C -1.1572(7) 0.4264(5) 1.1951(6) 0.097(3) Uani 1 1 d . . .
H25' H -1.1860 0.4502 1.2382 0.117 Uiso 1 1 calc R . .
C26' C -1.1643(6) 0.3600(5) 1.1932(4) 0.070(2) Uani 1 1 d . . .
H26' H -1.2021 0.3380 1.2348 0.084 Uiso 1 1 calc R . .
O6' O -0.5798(8) 0.3763(3) 0.6961(6) 0.203(6) Uani 1 1 d . A .
N61' N -0.4502(5) 0.4185(3) 0.6123(3) 0.0662(16) Uani 1 1 d . A .
C62' C -0.5298(7) 0.4315(4) 0.6673(6) 0.106(4) Uani 1 1 d . . .
C63' C -0.5625(8) 0.4944(5) 0.6894(7) 0.120(4) Uani 1 1 d . A .
H63' H -0.6207 0.5011 0.7289 0.144 Uiso 1 1 calc R . .
C64' C -0.5095(9) 0.5464(4) 0.6536(6) 0.099(3) Uani 1 1 d . . .
H64' H -0.5298 0.5902 0.6673 0.119 Uiso 1 1 calc R A .
C65' C -0.4256(10) 0.5338(4) 0.5968(5) 0.107(3) Uani 1 1 d . A .
H65' H -0.3869 0.5691 0.5707 0.128 Uiso 1 1 calc R . .
C66' C -0.3985(8) 0.4703(4) 0.5782(4) 0.080(2) Uani 1 1 d . . .
H66' H -0.3401 0.4626 0.5392 0.096 Uiso 1 1 calc R A .
N10 N -0.2389(5) 0.3352(3) 0.4364(3) 0.0536(13) Uani 1 1 d . . .
O11A O -0.3259(9) 0.3647(5) 0.4561(6) 0.080(4) Uani 0.546(10) 1 d P A 1
O12A O -0.2082(9) 0.2829(4) 0.4810(5) 0.068(3) Uani 0.546(10) 1 d P A 1
O11B O -0.2038(9) 0.3628(5) 0.4994(5) 0.057(3) Uani 0.454(10) 1 d P A 2
O12B O -0.3363(10) 0.3098(7) 0.4308(7) 0.077(4) Uani 0.454(10) 1 d P A 2
O13 O -0.1805(5) 0.3476(3) 0.3781(3) 0.0789(15) Uani 1 1 d . A .
N20 N -1.3014(6) 0.1847(5) 1.2693(4) 0.093(3) Uani 1 1 d . . .
O21 O -1.3086(6) 0.2334(4) 1.2256(4) 0.109(2) Uani 1 1 d . . .
O22 O -1.3447(6) 0.1860(5) 1.3343(3) 0.152(4) Uani 1 1 d . . .
O23 O -1.2521(8) 0.1373(5) 1.2471(5) 0.164(4) Uani 1 1 d . . .
O30 O -0.3042(8) 0.4694(4) 0.8533(6) 0.144(3) Uani 1 1 d . . .
H30 H -0.2931 0.4296 0.8429 0.215 Uiso 1 1 calc R . .
C30 C -0.2043(10) 0.4999(6) 0.8479(8) 0.156(6) Uani 1 1 d . . .
H30A H -0.2026 0.5361 0.8850 0.234 Uiso 1 1 calc R . .
H30B H -0.1964 0.5177 0.7960 0.234 Uiso 1 1 calc R . .
H30C H -0.1361 0.4698 0.8585 0.234 Uiso 1 1 calc R . .

loop_
_atom_site_aniso_label
_atom_site_aniso_U_11
_atom_site_aniso_U_22
_atom_site_aniso_U_33
_atom_site_aniso_U_23
_atom_site_aniso_U_13
_atom_site_aniso_U_12
Ag1 0.0522(3) 0.0619(3) 0.0486(3) -0.0159(2) 0.0168(2) -0.0132(2)
Ag2 0.0496(3) 0.0894(4) 0.0465(3) 0.0131(2) 0.0152(2) 0.0094(3)
C1 0.052(4) 0.054(4) 0.058(4) 0.005(3) 0.015(3) -0.002(3)
C2 0.076(5) 0.061(4) 0.051(4) 0.006(3) 0.024(3) 0.001(4)
C3 0.070(5) 0.098(6) 0.058(4) -0.007(4) 0.002(4) -0.004(4)
C4 0.053(4) 0.092(6) 0.068(4) -0.018(4) 0.004(3) -0.014(4)
C4A 0.050(3) 0.046(3) 0.050(3) -0.009(3) 0.006(3) -0.006(3)
C5 0.048(3) 0.044(4) 0.072(4) -0.012(3) 0.020(3) -0.011(3)
C6 0.060(4) 0.038(3) 0.052(3) -0.006(3) 0.025(3) -0.002(3)
C7 0.064(4) 0.047(4) 0.048(3) -0.007(3) 0.008(3) -0.003(3)
C8 0.049(3) 0.051(4) 0.058(4) 0.000(3) 0.006(3) -0.006(3)
C8A 0.048(3) 0.039(3) 0.051(3) -0.003(2) 0.009(3) -0.004(2)
O2 0.093(4) 0.067(3) 0.056(3) 0.016(2) 0.037(3) 0.010(3)
N21 0.050(3) 0.065(3) 0.036(2) 0.000(2) 0.004(2) -0.001(2)
C22 0.059(4) 0.066(4) 0.037(3) 0.007(3) 0.007(3) 0.008(3)
C23 0.071(4) 0.067(4) 0.050(4) 0.017(3) 0.007(3) 0.008(4)
C24 0.072(4) 0.052(4) 0.067(4) 0.010(3) 0.009(4) 0.011(3)
C25 0.057(4) 0.071(5) 0.058(4) -0.005(3) 0.006(3) 0.005(3)
C26 0.050(3) 0.072(4) 0.036(3) -0.003(3) 0.006(3) -0.002(3)
O6 0.084(3) 0.037(2) 0.072(3) -0.011(2) 0.047(2) -0.007(2)
N61 0.097(4) 0.055(3) 0.050(3) -0.016(2) 0.034(3) -0.032(3)
C62 0.117(6) 0.041(4) 0.060(4) -0.015(3) 0.046(4) -0.019(4)
C63 0.216(12) 0.046(4) 0.110(7) -0.010(4) 0.116(8) 0.000(6)
C64 0.339(19) 0.038(4) 0.136(9) -0.018(5) 0.152(11) -0.003(7)
C65 0.299(16) 0.051(5) 0.098(7) -0.025(5) 0.119(9) -0.055(7)
C66 0.175(10) 0.073(5) 0.068(5) -0.028(4) 0.064(6) -0.060(6)
C1' 0.229(15) 0.087(7) 0.063(6) -0.007(5) -0.012(8) 0.094(10)
C2' 0.180(11) 0.090(7) 0.072(6) 0.050(5) 0.070(7) 0.086(8)
C3' 0.112(7) 0.115(7) 0.080(6) 0.053(5) 0.055(5) 0.055(6)
C4' 0.071(5) 0.127(7) 0.060(4) 0.029(5) 0.002(4) -0.002(5)
C4A' 0.037(3) 0.065(5) 0.105(6) -0.004(4) 0.013(4) 0.000(3)
C5' 0.089(6) 0.102(7) 0.093(6) -0.034(5) 0.036(5) -0.038(5)
C6' 0.098(7) 0.080(6) 0.170(10) -0.075(6) 0.093(7) -0.042(5)
C7' 0.076(7) 0.092(8) 0.30(2) -0.117(11) 0.045(10) -0.007(6)
C8' 0.090(8) 0.094(8) 0.30(2) -0.099(11) -0.086(11) 0.038(7)
C8A' 0.100(6) 0.071(5) 0.073(5) -0.034(4) -0.022(5) 0.045(5)
O2' 0.294(10) 0.078(4) 0.078(4) 0.036(3) 0.118(5) 0.067(5)
N21' 0.045(3) 0.088(4) 0.036(2) 0.007(3) 0.006(2) 0.022(3)
C22' 0.088(5) 0.081(5) 0.048(4) 0.021(3) 0.017(4) 0.048(4)
C23' 0.091(6) 0.077(5) 0.086(5) 0.019(4) 0.029(5) 0.038(5)
C24' 0.065(5) 0.076(6) 0.143(8) -0.019(6) 0.022(5) 0.013(4)
C25' 0.060(5) 0.123(8) 0.109(7) -0.061(6) 0.031(5) -0.020(5)
C26' 0.040(3) 0.123(7) 0.046(4) -0.025(4) 0.008(3) -0.006(4)
O6' 0.214(8) 0.105(5) 0.293(11) -0.126(6) 0.221(9) -0.100(6)
N61' 0.050(3) 0.070(4) 0.079(4) -0.033(3) 0.028(3) -0.019(3)
C62' 0.069(5) 0.084(6) 0.165(9) -0.078(6) 0.068(5) -0.049(4)
C63' 0.077(6) 0.098(7) 0.185(11) -0.091(7) 0.068(6) -0.036(5)
C64' 0.101(7) 0.072(6) 0.125(8) -0.054(6) 0.011(6) 0.011(5)
C65' 0.173(10) 0.058(5) 0.091(6) -0.014(4) 0.045(7) -0.002(6)
C66' 0.107(6) 0.063(5) 0.069(5) -0.019(4) 0.035(4) -0.007(4)
N10 0.048(3) 0.069(4) 0.044(3) -0.003(3) 0.012(2) -0.004(3)
O11A 0.073(7) 0.065(7) 0.101(8) 0.005(6) 0.040(6) 0.017(5)
O12A 0.097(7) 0.057(6) 0.052(5) 0.001(4) -0.013(5) -0.007(5)
O11B 0.077(7) 0.064(7) 0.031(5) 0.000(4) -0.001(4) -0.006(5)
O12B 0.057(7) 0.094(10) 0.080(8) -0.012(7) 0.017(6) -0.035(6)
O13 0.076(3) 0.113(4) 0.048(3) -0.008(3) 0.033(2) -0.020(3)
N20 0.056(4) 0.170(8) 0.052(4) 0.041(5) 0.016(3) 0.006(5)
O21 0.110(5) 0.141(6) 0.075(4) 0.016(4) 0.029(4) -0.011(4)
O22 0.072(4) 0.330(12) 0.055(3) 0.048(5) 0.020(3) -0.027(5)
O23 0.155(8) 0.172(8) 0.167(8) 0.064(6) 0.075(6) 0.096(7)
O30 0.138(7) 0.117(6) 0.176(8) -0.027(6) 0.049(6) -0.017(5)
C30 0.091(8) 0.131(10) 0.247(16) -0.081(10) 0.066(9) -0.044(7)

loop_
_atom_type_symbol
_atom_type_description
_atom_type_scat_dispersion_real
_atom_type_scat_dispersion_imag
_atom_type_scat_source
C C 0.0033 0.0016 'International Tables Vol C Tables 4.2.6.8 and 6.1.1.4'
H H 0.0000 0.0000 'International Tables Vol C Tables 4.2.6.8 and 6.1.1.4'
N N 0.0061 0.0033 'International Tables Vol C Tables 4.2.6.8 and 6.1.1.4'
O O 0.0106 0.0060 'International Tables Vol C Tables 4.2.6.8 and 6.1.1.4'
Ag Ag -0.8971 1.1015 'International Tables Vol C Tables 4.2.6.8 and 6.1.1.4'

loop_
_geom_angle_atom_site_label_1
_geom_angle_atom_site_label_2
_geom_angle_atom_site_label_3
_geom_angle
_geom_angle_site_symmetry_1
_geom_angle_site_symmetry_3
_geom_angle_publ_flag
N61' Ag1 N21 156.07(18) . . ?
N61' Ag1 O11A 85.0(3) . . ?
N21 Ag1 O11A 111.8(3) . . ?
N61' Ag1 Ag2 108.77(14) . 4_665 ?
N21 Ag1 Ag2 89.50(13) . 4_665 ?
O11A Ag1 Ag2 87.6(2) . 4_665 ?
N61 Ag2 N21' 151.37(19) . . ?
N61 Ag2 Ag1 103.48(15) . 4_466 ?
N21' Ag2 Ag1 103.85(13) . 4_466 ?
C2 C1 C8A 119.2(6) . . ?
C1 C2 C3 122.9(6) . . ?
C1 C2 O2 118.2(7) . . ?
C3 C2 O2 118.5(6) . . ?
C4 C3 C2 119.1(7) . . ?
C3 C4 C4A 120.5(7) . . ?
C4 C4A C8A 120.3(6) . . ?
C4 C4A C5 121.5(6) . . ?
C8A C4A C5 118.2(6) . . ?
C6 C5 C4A 119.1(6) . . ?
C5 C6 C7 122.5(5) . . ?
C5 C6 O6 120.4(6) . . ?
C7 C6 O6 116.8(6) . . ?
C8 C7 C6 119.7(6) . . ?
C7 C8 C8A 120.0(6) . . ?
C8 C8A C4A 120.4(5) . . ?
C8 C8A C1 121.5(6) . . ?
C4A C8A C1 118.1(6) . . ?
C22 O2 C2 119.3(5) . . ?
C22 N21 C26 116.8(6) . . ?
C22 N21 Ag1 116.2(4) . . ?
C26 N21 Ag1 126.3(4) . . ?
N21 C22 O2 111.2(6) . . ?
N21 C22 C23 124.2(6) . . ?
O2 C22 C23 124.6(6) . . ?
C24 C23 C22 117.5(6) . . ?
C23 C24 C25 119.6(7) . . ?
C24 C25 C26 118.6(6) . . ?
N21 C26 C25 123.1(6) . . ?
C62 O6 C6 118.0(4) . . ?
C62 N61 C66 116.5(7) . . ?
C62 N61 Ag2 116.6(4) . . ?
C66 N61 Ag2 126.9(5) . . ?
N61 C62 O6 112.0(6) . . ?
N61 C62 C63 123.9(6) . . ?
O6 C62 C63 124.0(6) . . ?
C62 C63 C64 118.3(8) . . ?
C63 C64 C65 118.7(9) . . ?
C66 C65 C64 119.3(8) . . ?
C65 C66 N61 123.2(8) . . ?
C2' C1' C8A' 120.1(10) . . ?
C1' C2' O2' 122.2(12) . . ?
C1' C2' C3' 122.8(9) . . ?
O2' C2' C3' 114.1(12) . . ?
C4' C3' C2' 120.5(10) . . ?
C3' C4' C4A' 118.3(9) . . ?
C4' C4A' C8A' 124.0(8) . . ?
C4' C4A' C5' 119.7(8) . . ?
C8A' C4A' C5' 116.3(7) . . ?
C6' C5' C4A' 116.6(9) . . ?
C5' C6' O6' 119.6(11) . . ?
C5' C6' C7' 120.4(9) . . ?
O6' C6' C7' 119.6(10) . . ?
C8' C7' C6' 123.8(10) . . ?
C8A' C8' C7' 117.1(13) . . ?
C8' C8A' C4A' 125.8(11) . . ?
C8' C8A' C1' 119.9(12) . . ?
C4A' C8A' C1' 114.1(9) . . ?
C22' O2' C2' 122.5(8) . . ?
C26' N21' C22' 117.1(7) . . ?
C26' N21' Ag2 125.8(5) . . ?
C22' N21' Ag2 117.0(4) . . ?
O2' C22' N21' 111.2(7) . . ?
O2' C22' C23' 124.6(7) . . ?
N21' C22' C23' 124.2(7) . . ?
C22' C23' C24' 117.5(8) . . ?
C23' C24' C25' 119.3(9) . . ?
C26' C25' C24' 118.8(7) . . ?
N21' C26' C25' 123.0(7) . . ?
C62' O6' C6' 121.1(6) . . ?
C62' N61' C66' 116.4(6) . . ?
C62' N61' Ag1 120.8(5) . . ?
C66' N61' Ag1 122.9(4) . . ?
N61' C62' O6' 111.9(6) . . ?
N61' C62' C63' 123.9(8) . . ?
O6' C62' C63' 124.1(7) . . ?
C64' C63' C62' 118.7(8) . . ?
C63' C64' C65' 118.3(8) . . ?
C66' C65' C64' 119.5(9) . . ?
N61' C66' C65' 123.3(7) . . ?
O11A N10 O12B 61.5(8) . . ?
O11A N10 O13 124.0(7) . . ?
O12B N10 O13 119.3(8) . . ?
O11A N10 O11B 76.3(8) . . ?
O12B N10 O11B 121.4(8) . . ?
O13 N10 O11B 117.6(6) . . ?
O11A N10 O12A 115.4(7) . . ?
O12B N10 O12A 85.6(9) . . ?
O13 N10 O12A 120.6(6) . . ?
O11B N10 O12A 77.5(6) . . ?
N10 O11A Ag1 109.1(7) . . ?
O23 N20 O22 120.2(10) . . ?
O23 N20 O21 118.4(7) . . ?
O22 N20 O21 121.4(10) . . ?

loop_
_geom_bond_atom_site_label_1
_geom_bond_atom_site_label_2
_geom_bond_distance
_geom_bond_site_symmetry_2
_geom_bond_publ_flag
Ag1 N61' 2.230(6) . ?
Ag1 N21 2.250(5) . ?
Ag1 O11A 2.559(9) . ?
Ag1 Ag2 3.1829(10) 4_665 ?
Ag2 N61 2.224(6) . ?
Ag2 N21' 2.238(6) . ?
Ag2 Ag1 3.1829(10) 4_466 ?
C1 C2 1.341(9) . ?
C1 C8A 1.439(8) . ?
C2 C3 1.405(10) . ?
C2 O2 1.415(7) . ?
C3 C4 1.367(10) . ?
C4 C4A 1.400(9) . ?
C4A C8A 1.415(8) . ?
C4A C5 1.439(8) . ?
C5 C6 1.345(9) . ?
C6 C7 1.399(9) . ?
C6 O6 1.414(6) . ?
C7 C8 1.371(8) . ?
C8 C8A 1.396(8) . ?
O2 C22 1.368(7) . ?
N21 C22 1.342(7) . ?
N21 C26 1.344(7) . ?
C22 C23 1.386(9) . ?
C23 C24 1.382(9) . ?
C24 C25 1.382(9) . ?
C25 C26 1.383(9) . ?
O6 C62 1.362(7) . ?
N61 C62 1.334(8) . ?
N61 C66 1.363(9) . ?
C62 C63 1.377(11) . ?
C63 C64 1.381(11) . ?
C64 C65 1.383(15) . ?
C65 C66 1.352(14) . ?
C1' C2' 1.288(17) . ?
C1' C8A' 1.501(15) . ?
C2' O2' 1.409(10) . ?
C2' C3' 1.412(16) . ?
C3' C4' 1.353(10) . ?
C4' C4A' 1.382(10) . ?
C4A' C8A' 1.403(11) . ?
C4A' C5' 1.482(10) . ?
C5' C6' 1.347(12) . ?
C6' O6' 1.385(9) . ?
C6' C7' 1.411(19) . ?
C7' C8' 1.33(2) . ?
C8' C8A' 1.302(14) . ?
O2' C22' 1.339(8) . ?
N21' C26' 1.339(8) . ?
N21' C22' 1.339(8) . ?
C22' C23' 1.363(11) . ?
C23' C24' 1.382(11) . ?
C24' C25' 1.385(13) . ?
C25' C26' 1.356(12) . ?
O6' C62' 1.348(11) . ?
N61' C62' 1.327(8) . ?
N61' C66' 1.337(9) . ?
C62' C63' 1.385(11) . ?
C63' C64' 1.360(13) . ?
C64' C65' 1.379(12) . ?
C65' C66' 1.365(11) . ?
N10 O11A 1.177(10) . ?
N10 O12B 1.185(11) . ?
N10 O13 1.231(6) . ?
N10 O11B 1.292(10) . ?
N10 O12A 1.359(10) . ?
N20 O23 1.171(10) . ?
N20 O22 1.233(8) . ?
N20 O21 1.254(9) . ?
O30 C30 1.258(11) . ?

loop_
_geom_torsion_atom_site_label_1
_geom_torsion_atom_site_label_2
_geom_torsion_atom_site_label_3
_geom_torsion_atom_site_label_4
_geom_torsion
_geom_torsion_site_symmetry_1
_geom_torsion_site_symmetry_2
_geom_torsion_site_symmetry_3
_geom_torsion_site_symmetry_4
_geom_torsion_publ_flag
C8A C1 C2 C3 0.6(11) . . . . ?
C8A C1 C2 O2 173.4(5) . . . . ?
C1 C2 C3 C4 -1.7(12) . . . . ?
O2 C2 C3 C4 -174.5(7) . . . . ?
C2 C3 C4 C4A 1.6(12) . . . . ?
C3 C4 C4A C8A -0.5(11) . . . . ?
C3 C4 C4A C5 177.7(7) . . . . ?
C4 C4A C5 C6 -178.5(6) . . . . ?
C8A C4A C5 C6 -0.3(9) . . . . ?
C4A C5 C6 C7 0.7(9) . . . . ?
C4A C5 C6 O6 175.3(5) . . . . ?
C5 C6 C7 C8 -0.2(9) . . . . ?
O6 C6 C7 C8 -175.0(5) . . . . ?
C6 C7 C8 C8A -0.7(9) . . . . ?
C7 C8 C8A C4A 1.0(9) . . . . ?
C7 C8 C8A C1 179.3(6) . . . . ?
C4 C4A C8A C8 177.7(6) . . . . ?
C5 C4A C8A C8 -0.5(9) . . . . ?
C4 C4A C8A C1 -0.6(9) . . . . ?
C5 C4A C8A C1 -178.8(5) . . . . ?
C2 C1 C8A C8 -177.7(6) . . . . ?
C2 C1 C8A C4A 0.6(9) . . . . ?
C1 C2 O2 C22 96.8(8) . . . . ?
C3 C2 O2 C22 -90.1(8) . . . . ?
N61' Ag1 N21 C22 -28.5(8) . . . . ?
O11A Ag1 N21 C22 -160.5(5) . . . . ?
Ag2 Ag1 N21 C22 112.2(4) 4_665 . . . ?
N61' Ag1 N21 C26 161.0(5) . . . . ?
O11A Ag1 N21 C26 29.0(6) . . . . ?
Ag2 Ag1 N21 C26 -58.3(5) 4_665 . . . ?
C26 N21 C22 O2 -175.1(5) . . . . ?
Ag1 N21 C22 O2 13.5(7) . . . . ?
C26 N21 C22 C23 3.4(9) . . . . ?
Ag1 N21 C22 C23 -168.0(5) . . . . ?
C2 O2 C22 N21 -172.1(6) . . . . ?
C2 O2 C22 C23 9.4(10) . . . . ?
N21 C22 C23 C24 -1.8(10) . . . . ?
O2 C22 C23 C24 176.5(6) . . . . ?
C22 C23 C24 C25 -1.1(10) . . . . ?
C23 C24 C25 C26 2.1(10) . . . . ?
C22 N21 C26 C25 -2.3(9) . . . . ?
Ag1 N21 C26 C25 168.2(5) . . . . ?
C24 C25 C26 N21 -0.4(10) . . . . ?
C5 C6 O6 C62 75.7(8) . . . . ?
C7 C6 O6 C62 -109.5(7) . . . . ?
N21' Ag2 N61 C62 -34.3(8) . . . . ?
Ag1 Ag2 N61 C62 128.1(5) 4_466 . . . ?
N21' Ag2 N61 C66 149.3(6) . . . . ?
Ag1 Ag2 N61 C66 -48.4(7) 4_466 . . . ?
C66 N61 C62 O6 -176.5(7) . . . . ?
Ag2 N61 C62 O6 6.7(8) . . . . ?
C66 N61 C62 C63 -0.4(13) . . . . ?
Ag2 N61 C62 C63 -177.2(8) . . . . ?
C6 O6 C62 N61 -157.4(6) . . . . ?
C6 O6 C62 C63 26.6(12) . . . . ?
N61 C62 C63 C64 -0.2(17) . . . . ?
O6 C62 C63 C64 175.4(11) . . . . ?
C62 C63 C64 C65 1(2) . . . . ?
C63 C64 C65 C66 -2(2) . . . . ?
C64 C65 C66 N61 1.4(19) . . . . ?
C62 N61 C66 C65 -0.2(14) . . . . ?
Ag2 N61 C66 C65 176.3(9) . . . . ?
C8A' C1' C2' O2' 172.8(7) . . . . ?
C8A' C1' C2' C3' 3.7(16) . . . . ?
C1' C2' C3' C4' -2.3(15) . . . . ?
O2' C2' C3' C4' -172.2(8) . . . . ?
C2' C3' C4' C4A' 1.3(13) . . . . ?
C3' C4' C4A' C8A' -2.1(13) . . . . ?
C3' C4' C4A' C5' 175.6(8) . . . . ?
C4' C4A' C5' C6' -176.1(9) . . . . ?
C8A' C4A' C5' C6' 1.8(12) . . . . ?
C4A' C5' C6' O6' 170.4(9) . . . . ?
C4A' C5' C6' C7' -2.6(15) . . . . ?
C5' C6' C7' C8' 1.2(18) . . . . ?
O6' C6' C7' C8' -171.7(11) . . . . ?
C6' C7' C8' C8A' 1.1(19) . . . . ?
C7' C8' C8A' C4A' -1.9(16) . . . . ?
C7' C8' C8A' C1' 172.7(10) . . . . ?
C4' C4A' C8A' C8' 178.2(9) . . . . ?
C5' C4A' C8A' C8' 0.5(13) . . . . ?
C4' C4A' C8A' C1' 3.3(11) . . . . ?
C5' C4A' C8A' C1' -174.4(7) . . . . ?
C2' C1' C8A' C8' -179.3(10) . . . . ?
C2' C1' C8A' C4A' -4.1(13) . . . . ?
C1' C2' O2' C22' 73.2(13) . . . . ?
C3' C2' O2' C22' -116.8(11) . . . . ?
N61 Ag2 N21' C26' -121.7(5) . . . . ?
Ag1 Ag2 N21' C26' 76.0(5) 4_466 . . . ?
N61 Ag2 N21' C22' 60.6(7) . . . . ?
Ag1 Ag2 N21' C22' -101.7(5) 4_466 . . . ?
C2' O2' C22' N21' -172.5(10) . . . . ?
C2' O2' C22' C23' 9.2(16) . . . . ?
C26' N21' C22' O2' -178.7(7) . . . . ?
Ag2 N21' C22' O2' -0.8(9) . . . . ?
C26' N21' C22' C23' -0.4(11) . . . . ?
Ag2 N21' C22' C23' 177.5(7) . . . . ?
O2' C22' C23' C24' -179.9(9) . . . . ?
N21' C22' C23' C24' 2.0(13) . . . . ?
C22' C23' C24' C25' -1.2(13) . . . . ?
C23' C24' C25' C26' -1.0(13) . . . . ?
C22' N21' C26' C25' -2.1(10) . . . . ?
Ag2 N21' C26' C25' -179.8(6) . . . . ?
C24' C25' C26' N21' 2.8(13) . . . . ?
C5' C6' O6' C62' 112.9(12) . . . . ?
C7' C6' O6' C62' -74.1(17) . . . . ?
N21 Ag1 N61' C62' 25.1(10) . . . . ?
O11A Ag1 N61' C62' 161.3(7) . . . . ?
Ag2 Ag1 N61' C62' -112.9(7) 4_665 . . . ?
N21 Ag1 N61' C66' -155.5(6) . . . . ?
O11A Ag1 N61' C66' -19.3(7) . . . . ?
Ag2 Ag1 N61' C66' 66.5(7) 4_665 . . . ?
C66' N61' C62' O6' 177.9(9) . . . . ?
Ag1 N61' C62' O6' -2.6(13) . . . . ?
C66' N61' C62' C63' 1.1(15) . . . . ?
Ag1 N61' C62' C63' -179.4(8) . . . . ?
C6' O6' C62' N61' 172.9(11) . . . . ?
C6' O6' C62' C63' -10(2) . . . . ?
N61' C62' C63' C64' -0.6(17) . . . . ?
O6' C62' C63' C64' -177.0(12) . . . . ?
C62' C63' C64' C65' 0.0(17) . . . . ?
C63' C64' C65' C66' 0.1(16) . . . . ?
C62' N61' C66' C65' -1.0(14) . . . . ?
Ag1 N61' C66' C65' 179.5(8) . . . . ?
C64' C65' C66' N61' 0.4(16) . . . . ?
O12B N10 O11A Ag1 72.0(8) . . . . ?
O13 N10 O11A Ag1 179.8(5) . . . . ?
O11B N10 O11A Ag1 -66.0(7) . . . . ?
O12A N10 O11A Ag1 2.8(10) . . . . ?
N61' Ag1 O11A N10 143.8(8) . . . . ?
N21 Ag1 O11A N10 -53.8(9) . . . . ?
Ag2 Ag1 O11A N10 34.7(8) 4_665 . . . ?
